data_2103016
loop_
_publ_author_name
'Prinz, Sebastian'
'Sparta, Karine M.'
'Roth, Georg'

_publ_section_title
;
 Temperature dependence of the <i>A</i>V~3~O~7~ (<i>A</i> = Ca, Sr)
 structure
;
_journal_coeditor_code BM5051
_journal_issue 6
_journal_name_full 'Acta Crystallographica Section B'
_journal_page_first 836
_journal_page_last 842
_journal_paper_doi 10.1107/S0108768107050550
_journal_volume 63
_journal_year 2007
_chemical_formula_moiety 'O7 V3, Ca'
_chemical_formula_sum 'Ca O7 V3'
_chemical_formula_weight 304.90
_chemical_name_systematic
;
 ?
;
_space_group_IT_number 62
_symmetry_cell_setting orthorhombic
_symmetry_space_group_name_Hall '-P 2ac 2n'
_symmetry_space_group_name_H-M 'P n m a'
_atom_sites_solution_hydrogens none
_atom_sites_solution_primary direct
_atom_sites_solution_secondary difmap
_audit_creation_method SHELXL-97
_cell_angle_alpha 90.00
_cell_angle_beta 90.00
_cell_angle_gamma 90.00
_cell_formula_units_Z 4
_cell_length_a 10.409(3)
_cell_length_b 10.372(2)
_cell_length_c 5.2884(15)
_cell_measurement_reflns_used 2755
_cell_measurement_temperature 112.0(10)
_cell_measurement_theta_max 23.4
_cell_measurement_theta_min 1.3
_cell_volume 570.9(3)
_computing_cell_refinement 'X-AREA (Stoe, 2002)'
_computing_data_collection 'X-AREA (Stoe, 2002)'
_computing_data_reduction 'X-RED (Stoe, 1996)'
_computing_molecular_graphics 'ATOMS Version 5.1'
_computing_publication_material 'WinGX 1.64.05 (Farrugia, 1999)'
_computing_structure_refinement 'SHELXL-97 (Sheldrick, 1997)'
_computing_structure_solution 'SHELXS-97 (Sheldrick, 1997)'
_diffrn_ambient_temperature 112.0(10)
_diffrn_detector_area_resol_mean 0
_diffrn_measured_fraction_theta_full 0.950
_diffrn_measured_fraction_theta_max 0.950
_diffrn_measurement_device_type 'STOE IPDS 2'
_diffrn_measurement_method 'Rotation method'
_diffrn_radiation_monochromator graphite
_diffrn_radiation_source 'fine-focus sealed tube'
_diffrn_radiation_type MoK\a
_diffrn_radiation_wavelength 0.70930
_diffrn_reflns_av_R_equivalents 0.0312
_diffrn_reflns_av_sigmaI/netI 0.0176
_diffrn_reflns_limit_h_max 11
_diffrn_reflns_limit_h_min -11
_diffrn_reflns_limit_k_max 10
_diffrn_reflns_limit_k_min -10
_diffrn_reflns_limit_l_max 5
_diffrn_reflns_limit_l_min -5
_diffrn_reflns_number 2487
_diffrn_reflns_theta_full 22.94
_diffrn_reflns_theta_max 22.94
_diffrn_reflns_theta_min 3.91
_diffrn_standards_decay_% 0
_diffrn_standards_interval_count 0
_diffrn_standards_interval_time 0
_diffrn_standards_number 0
_exptl_absorpt_coefficient_mu 5.687
_exptl_absorpt_correction_T_max 0.4704
_exptl_absorpt_correction_T_min 0.3170
_exptl_absorpt_correction_type numerical
_exptl_absorpt_process_details 'X-SHAPE (Stoe & Cie, 1996)'
_exptl_crystal_colour brown
_exptl_crystal_density_diffrn 3.547
_exptl_crystal_density_method 'not measured'
_exptl_crystal_F_000 580
_exptl_crystal_size_max 0.3
_exptl_crystal_size_mid 0.2
_exptl_crystal_size_min 0.1
_refine_diff_density_max 0.279
_refine_diff_density_min -0.338
_refine_ls_extinction_coef 0.0184(19)
_refine_ls_extinction_expression Fc^*^=kFc[1+0.001xFc^2^\l^3^/sin(2\q)]^-1/4^
_refine_ls_extinction_method SHELXL
_refine_ls_goodness_of_fit_ref 0.973
_refine_ls_hydrogen_treatment none
_refine_ls_matrix_type full
_refine_ls_number_parameters 38
_refine_ls_number_reflns 400
_refine_ls_number_restraints 0
_refine_ls_restrained_S_all 0.973
_refine_ls_R_factor_all 0.0218
_refine_ls_R_factor_gt 0.0189
_refine_ls_shift/su_max 0.001
_refine_ls_shift/su_mean 0.000
_refine_ls_structure_factor_coef Fsqd
_refine_ls_weighting_details 'calc w=1/[\s^2^(Fo^2^)+(0.0469P)^2^+0.0000P] where P=(Fo^2^+2Fc^2^)/3'
_refine_ls_weighting_scheme calc
_refine_ls_wR_factor_gt 0.0545
_refine_ls_wR_factor_ref 0.0557
_reflns_number_gt 367
_reflns_number_total 400
_reflns_threshold_expression >2sigma(I)
_cod_data_source_file bm5051.cif
_cod_data_source_block CaV3O7_112K
_cod_original_cell_volume 571.0(3)
_cod_database_code 2103016

loop_
_symmetry_equiv_pos_as_xyz
'x, y, z'
'-x+1/2, -y, z+1/2'
'x+1/2, -y+1/2, -z+1/2'
'-x, y+1/2, -z'
'-x, -y, -z'
'x-1/2, y, -z-1/2'
'-x-1/2, y-1/2, z-1/2'
'x, -y-1/2, z'

loop_
_atom_site_type_symbol
_atom_site_label
_atom_site_fract_x
_atom_site_fract_y
_atom_site_fract_z
_atom_site_U_iso_or_equiv
_atom_site_adp_type
_atom_site_calc_flag
_atom_site_refinement_flags
_atom_site_occupancy
Ca Ca1 0.08500(9) 0.2500 0.29982(14) 0.0048(3) Uani d S 1
V V1 0.28912(7) 0.2500 0.79222(13) 0.0040(3) Uani d S 1
V V2 0.18731(6) 0.52011(5) 0.78341(10) 0.0040(3) Uani d . 1
O O1 0.4444(3) 0.2500 0.8089(5) 0.0079(8) Uiso d S 1
O O2 0.0390(2) 0.5651(2) 0.7660(3) 0.0080(6) Uiso d . 1
O O3 0.22043(19) 0.3797(2) 0.0260(4) 0.0053(5) Uiso d . 1
O O4 0.22708(19) 0.3795(2) 0.5480(4) 0.0048(5) Uiso d . 1

loop_
_atom_site_aniso_label
_atom_site_aniso_U_11
_atom_site_aniso_U_22
_atom_site_aniso_U_33
_atom_site_aniso_U_12
_atom_site_aniso_U_13
_atom_site_aniso_U_23
Ca1 0.0034(5) 0.0049(6) 0.0061(5) 0.000 -0.0002(3) 0.000
V1 0.0027(5) 0.0046(6) 0.0046(5) 0.000 -0.0001(3) 0.000
V2 0.0032(4) 0.0040(4) 0.0047(4) 0.0005(2) 0.0000(2) 0.00000(19)

loop_
_atom_type_symbol
_atom_type_description
_atom_type_scat_dispersion_real
_atom_type_scat_dispersion_imag
_atom_type_scat_source
O O 0.0106 0.0060 'International Tables Vol C Tables 4.2.6.8 and 6.1.1.4'
Ca Ca 0.2262 0.3064 'International Tables Vol C Tables 4.2.6.8 and 6.1.1.4'
V V 0.3005 0.5294 'International Tables Vol C Tables 4.2.6.8 and 6.1.1.4'

loop_
_geom_angle_atom_site_label_1
_geom_angle_atom_site_label_2
_geom_angle_atom_site_label_3
_geom_angle_site_symmetry_1
_geom_angle_site_symmetry_3
_geom_angle
O2 Ca1 O2 4_546 5_566 110.24(12)
O2 Ca1 O4 4_546 . 152.17(7)
O2 Ca1 O4 5_566 . 87.84(7)
O2 Ca1 O4 4_546 8_565 87.84(7)
O2 Ca1 O4 5_566 8_565 152.17(7)
O4 Ca1 O4 . 8_565 68.38(10)
O2 Ca1 O3 4_546 8_565 77.12(7)
O2 Ca1 O3 5_566 8_565 133.35(7)
O4 Ca1 O3 . 8_565 106.24(8)
O4 Ca1 O3 8_565 8_565 69.93(7)
O2 Ca1 O3 4_546 . 133.35(7)
O2 Ca1 O3 5_566 . 77.12(7)
O4 Ca1 O3 . . 69.93(7)
O4 Ca1 O3 8_565 . 106.24(8)
O3 Ca1 O3 8_565 . 67.32(10)
O2 Ca1 O1 4_546 6_557 78.62(7)
O2 Ca1 O1 5_566 6_557 78.62(7)
O4 Ca1 O1 . 6_557 84.77(8)
O4 Ca1 O1 8_565 6_557 84.77(8)
O3 Ca1 O1 8_565 6_557 145.30(5)
O3 Ca1 O1 . 6_557 145.30(5)
O2 Ca1 V1 4_546 . 117.67(5)
O2 Ca1 V1 5_566 . 117.67(5)
O4 Ca1 V1 . . 35.26(5)
O4 Ca1 V1 8_565 . 35.26(5)
O3 Ca1 V1 8_565 . 95.45(6)
O3 Ca1 V1 . . 95.45(6)
O1 Ca1 V1 6_557 . 74.48(7)
O2 Ca1 V2 4_546 2_564 165.22(6)
O2 Ca1 V2 5_566 2_564 78.67(6)
O4 Ca1 V2 . 2_564 34.89(5)
O4 Ca1 V2 8_565 2_564 88.66(6)
O3 Ca1 V2 8_565 2_564 88.19(6)
O3 Ca1 V2 . 2_564 35.16(5)
O1 Ca1 V2 6_557 2_564 115.34(5)
V1 Ca1 V2 . 2_564 64.82(2)
O2 Ca1 V2 4_546 7_655 78.67(6)
O2 Ca1 V2 5_566 7_655 165.22(6)
O4 Ca1 V2 . 7_655 88.66(6)
O4 Ca1 V2 8_565 7_655 34.89(5)
O3 Ca1 V2 8_565 7_655 35.16(5)
O3 Ca1 V2 . 7_655 88.19(6)
O1 Ca1 V2 6_557 7_655 115.34(5)
V1 Ca1 V2 . 7_655 64.82(2)
V2 Ca1 V2 2_564 7_655 90.31(4)
O2 Ca1 V1 4_546 1_554 103.06(5)
O2 Ca1 V1 5_566 1_554 103.06(5)
O4 Ca1 V1 . 1_554 92.67(6)
O4 Ca1 V1 8_565 1_554 92.67(6)
O3 Ca1 V1 8_565 1_554 34.11(5)
O3 Ca1 V1 . 1_554 34.11(5)
O1 Ca1 V1 6_557 1_554 176.91(8)
V1 Ca1 V1 . 1_554 102.43(4)
V2 Ca1 V1 2_564 1_554 62.77(2)
V2 Ca1 V1 7_655 1_554 62.77(2)
O2 Ca1 O1 4_546 6_556 68.65(5)
O2 Ca1 O1 5_566 6_556 68.65(5)
O4 Ca1 O1 . 6_556 139.10(6)
O4 Ca1 O1 8_565 6_556 139.10(6)
O3 Ca1 O1 8_565 6_556 72.38(7)
O3 Ca1 O1 . 6_556 72.38(7)
O1 Ca1 O1 6_557 6_556 120.29(11)
V1 Ca1 O1 . 6_556 165.23(6)
V2 Ca1 O1 2_564 6_556 105.56(4)
V2 Ca1 O1 7_655 6_556 105.56(4)
V1 Ca1 O1 1_554 6_556 62.81(6)
O2 Ca1 V2 4_546 4_546 15.94(6)
O2 Ca1 V2 5_566 4_546 95.01(6)
O4 Ca1 V2 . 4_546 153.40(5)
O4 Ca1 V2 8_565 4_546 100.12(5)
O3 Ca1 V2 8_565 4_546 90.95(5)
O3 Ca1 V2 . 4_546 136.48(6)
O1 Ca1 V2 6_557 4_546 69.98(5)
V1 Ca1 V2 . 4_546 124.88(2)
V2 Ca1 V2 2_564 4_546 170.30(2)
V2 Ca1 V2 7_655 4_546 94.55(2)
V1 Ca1 V2 1_554 4_546 112.28(2)
O1 Ca1 V2 6_556 4_546 65.05(4)
O2 Ca1 V2 4_546 5_566 95.01(6)
O2 Ca1 V2 5_566 5_566 15.94(6)
O4 Ca1 V2 . 5_566 100.12(5)
O4 Ca1 V2 8_565 5_566 153.40(5)
O3 Ca1 V2 8_565 5_566 136.48(6)
O3 Ca1 V2 . 5_566 90.95(5)
O1 Ca1 V2 6_557 5_566 69.98(5)
V1 Ca1 V2 . 5_566 124.88(2)
V2 Ca1 V2 2_564 5_566 94.55(2)
V2 Ca1 V2 7_655 5_566 170.30(2)
V1 Ca1 V2 1_554 5_566 112.28(2)
O1 Ca1 V2 6_556 5_566 65.05(4)
V2 Ca1 V2 4_546 5_566 79.47(3)
O2 Ca1 V1 4_546 6_557 68.48(5)
O2 Ca1 V1 5_566 6_557 68.48(5)
O4 Ca1 V1 . 6_557 101.05(5)
O4 Ca1 V1 8_565 6_557 101.05(5)
O3 Ca1 V1 8_565 6_557 144.86(5)
O3 Ca1 V1 . 6_557 144.86(5)
O1 Ca1 V1 6_557 6_557 19.72(7)
V1 Ca1 V1 . 6_557 94.20(3)
V2 Ca1 V1 2_564 6_557 126.299(19)
V2 Ca1 V1 7_655 6_557 126.299(19)
V1 Ca1 V1 1_554 6_557 163.37(3)
O1 Ca1 V1 6_556 6_557 100.57(6)
V2 Ca1 V1 4_546 6_557 56.31(2)
V2 Ca1 V1 5_566 6_557 56.31(2)
O2 Ca1 V2 4_546 . 146.01(6)
O2 Ca1 V2 5_566 . 70.27(5)
O4 Ca1 V2 . . 22.60(5)
O4 Ca1 V2 8_565 . 82.88(5)
O3 Ca1 V2 8_565 . 128.63(6)
O3 Ca1 V2 . . 80.56(5)
O1 Ca1 V2 6_557 . 68.04(5)
V1 Ca1 V2 . . 47.640(15)
V2 Ca1 V2 2_564 . 47.322(14)
V2 Ca1 V2 7_655 . 109.30(3)
V1 Ca1 V2 1_554 . 109.95(3)
O1 Ca1 V2 6_556 . 134.648(15)
V2 Ca1 V2 4_546 . 137.44(3)
V2 Ca1 V2 5_566 . 80.06(2)
V1 Ca1 V2 6_557 . 81.31(2)
O2 Ca1 V2 4_546 8_565 70.27(5)
O2 Ca1 V2 5_566 8_565 146.01(6)
O4 Ca1 V2 . 8_565 82.88(5)
O4 Ca1 V2 8_565 8_565 22.60(5)
O3 Ca1 V2 8_565 8_565 80.56(5)
O3 Ca1 V2 . 8_565 128.63(6)
O1 Ca1 V2 6_557 8_565 68.04(5)
V1 Ca1 V2 . 8_565 47.640(16)
V2 Ca1 V2 2_564 8_565 109.30(3)
V2 Ca1 V2 7_655 8_565 47.322(14)
V1 Ca1 V2 1_554 8_565 109.95(3)
O1 Ca1 V2 6_556 8_565 134.648(15)
V2 Ca1 V2 4_546 8_565 80.06(2)
V2 Ca1 V2 5_566 8_565 137.44(3)
V1 Ca1 V2 6_557 8_565 81.31(2)
V2 Ca1 V2 . 8_565 90.65(3)
O2 Ca1 V2 4_546 8_564 58.53(5)
O2 Ca1 V2 5_566 8_564 127.70(6)
O4 Ca1 V2 . 8_564 126.56(6)
O4 Ca1 V2 8_565 8_564 79.57(5)
O3 Ca1 V2 8_565 8_564 20.43(5)
O3 Ca1 V2 . 8_564 80.14(5)
O1 Ca1 V2 6_557 8_564 134.55(2)
V1 Ca1 V2 . 8_564 110.84(3)
V2 Ca1 V2 2_564 8_564 106.70(3)
V2 Ca1 V2 7_655 8_564 46.184(15)
V1 Ca1 V2 1_554 8_564 46.283(15)
O1 Ca1 V2 6_556 8_564 59.71(3)
V2 Ca1 V2 4_546 8_564 71.24(2)
V2 Ca1 V2 5_566 8_564 124.18(2)
V1 Ca1 V2 6_557 8_564 126.98(2)
V2 Ca1 V2 . 8_564 149.04(3)
V2 Ca1 V2 8_565 8_564 82.81(2)
O2 Ca1 V2 4_546 1_554 127.70(6)
O2 Ca1 V2 5_566 1_554 58.53(5)
O4 Ca1 V2 . 1_554 79.57(5)
O4 Ca1 V2 8_565 1_554 126.56(6)
O3 Ca1 V2 8_565 1_554 80.14(5)
O3 Ca1 V2 . 1_554 20.43(5)
O1 Ca1 V2 6_557 1_554 134.55(2)
V1 Ca1 V2 . 1_554 110.84(3)
V2 Ca1 V2 2_564 1_554 46.184(15)
V2 Ca1 V2 7_655 1_554 106.70(3)
V1 Ca1 V2 1_554 1_554 46.283(15)
O1 Ca1 V2 6_556 1_554 59.71(3)
V2 Ca1 V2 4_546 1_554 124.18(2)
V2 Ca1 V2 5_566 1_554 71.24(2)
V1 Ca1 V2 6_557 1_554 126.98(2)
V2 Ca1 V2 . 1_554 82.81(2)
V2 Ca1 V2 8_565 1_554 149.04(3)
V2 Ca1 V2 8_564 1_554 87.41(3)
O2 Ca1 O2 4_546 . 132.48(4)
O2 Ca1 O2 5_566 . 51.27(7)
O4 Ca1 O2 . . 45.40(6)
O4 Ca1 O2 8_565 . 100.90(6)
O3 Ca1 O2 8_565 . 149.73(6)
O3 Ca1 O2 . . 89.12(6)
O1 Ca1 O2 6_557 . 56.26(4)
V1 Ca1 O2 . . 67.05(3)
V2 Ca1 O2 2_564 . 62.30(3)
V2 Ca1 O2 7_655 . 131.26(4)
V1 Ca1 O2 1_554 . 122.76(4)
O1 Ca1 O2 6_556 . 119.76(4)
V2 Ca1 O2 4_546 . 119.29(4)
V2 Ca1 O2 5_566 . 58.36(3)
V1 Ca1 O2 6_557 . 64.00(3)
V2 Ca1 O2 . . 22.98(3)
V2 Ca1 O2 8_565 . 101.95(4)
V2 Ca1 O2 8_564 . 168.88(4)
V2 Ca1 O2 1_554 . 83.42(4)
O1 V1 O3 . 1_556 109.24(9)
O1 V1 O3 . 8_566 109.24(9)
O3 V1 O3 1_556 8_566 86.59(12)
O1 V1 O4 . 8_565 111.26(9)
O3 V1 O4 1_556 8_565 139.50(10)
O3 V1 O4 8_566 8_565 79.99(8)
O1 V1 O4 . . 111.26(9)
O3 V1 O4 1_556 . 79.99(8)
O3 V1 O4 8_566 . 139.50(10)
O4 V1 O4 8_565 . 85.87(12)
O1 V1 V2 . 8_565 110.738(18)
O3 V1 V2 1_556 8_565 121.48(7)
O3 V1 V2 8_566 8_565 40.50(6)
O4 V1 V2 8_565 8_565 40.27(6)
O4 V1 V2 . 8_565 120.73(7)
O1 V1 V2 . . 110.738(18)
O3 V1 V2 1_556 . 40.50(6)
O3 V1 V2 8_566 . 121.48(7)
O4 V1 V2 8_565 . 120.73(7)
O4 V1 V2 . . 40.27(6)
V2 V1 V2 8_565 . 138.52(4)
O1 V1 Ca1 . . 132.33(10)
O3 V1 Ca1 1_556 . 104.94(6)
O3 V1 Ca1 8_566 . 104.94(6)
O4 V1 Ca1 8_565 . 44.41(6)
O4 V1 Ca1 . . 44.41(6)
V2 V1 Ca1 8_565 . 76.368(17)
V2 V1 Ca1 . . 76.368(17)
O1 V1 Ca1 . 1_556 125.24(10)
O3 V1 Ca1 1_556 1_556 43.93(6)
O3 V1 Ca1 8_566 1_556 43.93(6)
O4 V1 Ca1 8_565 1_556 108.07(6)
O4 V1 Ca1 . 1_556 108.07(6)
V2 V1 Ca1 8_565 1_556 78.032(18)
V2 V1 Ca1 . 1_556 78.032(18)
Ca1 V1 Ca1 . 1_556 102.43(4)
O1 V1 Ca1 . 6_657 31.89(10)
O3 V1 Ca1 1_556 6_657 86.38(6)
O3 V1 Ca1 8_566 6_657 86.38(6)
O4 V1 Ca1 8_565 6_657 130.08(6)
O4 V1 Ca1 . 6_657 130.08(6)
V2 V1 Ca1 8_565 6_657 107.377(17)
V2 V1 Ca1 . 6_657 107.377(17)
Ca1 V1 Ca1 . 6_657 164.22(3)
Ca1 V1 Ca1 1_556 6_657 93.35(3)
O1 V1 Ca1 . 6_656 48.59(10)
O3 V1 Ca1 1_556 6_656 134.81(6)
O3 V1 Ca1 8_566 6_656 134.81(6)
O4 V1 Ca1 8_565 6_656 76.28(6)
O4 V1 Ca1 . 6_656 76.28(6)
V2 V1 Ca1 8_565 6_656 103.710(17)
V2 V1 Ca1 . 6_656 103.710(17)
Ca1 V1 Ca1 . 6_656 83.74(3)
Ca1 V1 Ca1 1_556 6_656 173.83(3)
Ca1 V1 Ca1 6_657 6_656 80.48(3)
O1 V1 Ca1 . 2_565 75.819(14)
O3 V1 Ca1 1_556 2_565 54.53(6)
O3 V1 Ca1 8_566 2_565 138.53(6)
O4 V1 Ca1 8_565 2_565 138.20(6)
O4 V1 Ca1 . 2_565 54.88(6)
V2 V1 Ca1 8_565 2_565 173.44(3)
V2 V1 Ca1 . 2_565 34.92(2)
Ca1 V1 Ca1 . 2_565 99.246(14)
Ca1 V1 Ca1 1_556 2_565 98.402(14)
Ca1 V1 Ca1 6_657 2_565 78.175(13)
Ca1 V1 Ca1 6_656 2_565 80.421(13)
O2 V2 O4 . 2_565 108.79(10)
O2 V2 O3 . 2_565 105.96(10)
O4 V2 O3 2_565 2_565 89.52(9)
O2 V2 O4 . . 112.35(10)
O4 V2 O4 2_565 . 138.81(5)
O3 V2 O4 2_565 . 81.38(9)
O2 V2 O3 . 1_556 114.69(10)
O4 V2 O3 2_565 1_556 81.26(9)
O3 V2 O3 2_565 1_556 139.17(4)
O4 V2 O3 . 1_556 80.04(8)
O2 V2 V2 . 2_565 120.66(7)
O4 V2 V2 2_565 2_565 40.60(6)
O3 V2 V2 2_565 2_565 118.38(7)
O4 V2 V2 . 2_565 111.52(6)
O3 V2 V2 1_556 2_565 40.70(6)
O2 V2 V2 . 2_564 114.12(7)
O4 V2 V2 2_565 2_564 120.62(7)
O3 V2 V2 2_565 2_564 40.90(6)
O4 V2 V2 . 2_564 40.52(6)
O3 V2 V2 1_556 2_564 113.44(7)
V2 V2 V2 2_565 2_564 125.21(4)
O2 V2 V1 . . 127.53(9)
O4 V2 V1 2_565 . 108.97(6)
O3 V2 V1 2_565 . 109.42(6)
O4 V2 V1 . . 40.53(6)
O3 V2 V1 1_556 . 40.29(6)
V2 V2 V1 2_565 . 72.55(3)
V2 V2 V1 2_564 . 74.20(3)
O2 V2 Ca1 . 2_565 118.04(9)
O4 V2 Ca1 2_565 2_565 44.28(6)
O3 V2 Ca1 2_565 2_565 45.41(6)
O4 V2 Ca1 . 2_565 113.25(7)
O3 V2 Ca1 1_556 2_565 112.56(7)
V2 V2 Ca1 2_565 2_565 76.56(3)
V2 V2 Ca1 2_564 2_565 79.24(3)
V1 V2 Ca1 . 2_565 114.42(3)
O2 V2 Ca1 . 5_566 23.42(9)
O4 V2 Ca1 2_565 5_566 95.18(6)
O3 V2 Ca1 2_565 5_566 87.23(6)
O4 V2 Ca1 . 5_566 124.11(6)
O3 V2 Ca1 1_556 5_566 133.00(6)
V2 V2 Ca1 2_565 5_566 121.83(3)
V2 V2 Ca1 2_564 5_566 108.53(3)
V1 V2 Ca1 . 5_566 150.28(3)
Ca1 V2 Ca1 2_565 5_566 94.90(2)
O2 V2 Ca1 . . 84.84(8)
O4 V2 Ca1 2_565 . 164.73(6)
O3 V2 Ca1 2_565 . 93.35(6)
O4 V2 Ca1 . . 27.93(6)
O3 V2 Ca1 1_556 . 86.82(7)
V2 V2 Ca1 2_565 . 126.52(3)
V2 V2 Ca1 2_564 . 56.12(2)
V1 V2 Ca1 . . 55.99(2)
Ca1 V2 Ca1 2_565 . 135.35(3)
Ca1 V2 Ca1 5_566 . 99.94(2)
O2 V2 Ca1 . 1_556 89.26(8)
O4 V2 Ca1 2_565 1_556 90.32(6)
O3 V2 Ca1 2_565 1_556 163.95(7)
O4 V2 Ca1 . 1_556 88.23(6)
O3 V2 Ca1 1_556 1_556 25.46(6)
V2 V2 Ca1 2_565 1_556 54.57(2)
V2 V2 Ca1 2_564 1_556 128.05(3)
V1 V2 Ca1 . 1_556 55.69(2)
Ca1 V2 Ca1 2_565 1_556 131.12(2)
Ca1 V2 Ca1 5_566 1_556 108.76(2)
Ca1 V2 Ca1 . 1_556 82.81(2)
V1 O1 Ca1 . 6_657 128.39(15)
V1 O1 Ca1 . 6_656 111.33(13)
Ca1 O1 Ca1 6_657 6_656 120.29(11)
V1 O1 Ca1 . 1_556 37.88(8)
Ca1 O1 Ca1 6_657 1_556 90.51(8)
Ca1 O1 Ca1 6_656 1_556 149.21(9)
V1 O1 Ca1 . . 32.62(8)
Ca1 O1 Ca1 6_657 . 161.01(10)
Ca1 O1 Ca1 6_656 . 78.71(6)
Ca1 O1 Ca1 1_556 . 70.50(5)
V2 O2 Ca1 . 5_566 140.64(13)
V2 O2 Ca1 . . 72.18(8)
Ca1 O2 Ca1 5_566 . 128.73(7)
V2 O2 Ca1 . 1_556 68.91(8)
Ca1 O2 Ca1 5_566 1_556 140.77(7)
Ca1 O2 Ca1 . 1_556 77.25(5)
V2 O2 Ca1 . 2_565 42.88(7)
Ca1 O2 Ca1 5_566 2_565 98.10(7)
Ca1 O2 Ca1 . 2_565 105.60(5)
Ca1 O2 Ca1 1_556 2_565 101.83(4)
V2 O3 V1 2_564 1_554 128.42(11)
V2 O3 V2 2_564 1_554 98.40(9)
V1 O3 V2 1_554 1_554 99.21(9)
V2 O3 Ca1 2_564 . 99.43(8)
V1 O3 Ca1 1_554 . 101.96(9)
V2 O3 Ca1 1_554 . 134.11(10)
V2 O3 Ca1 2_564 6_656 64.43(6)
V1 O3 Ca1 1_554 6_656 65.31(6)
V2 O3 Ca1 1_554 6_656 123.13(8)
Ca1 O3 Ca1 . 6_656 102.70(6)
V2 O3 Ca1 2_564 1_554 160.69(9)
V1 O3 Ca1 1_554 1_554 48.94(5)
V2 O3 Ca1 1_554 1_554 65.99(6)
Ca1 O3 Ca1 . 1_554 99.71(7)
Ca1 O3 Ca1 6_656 1_554 113.44(5)
V2 O3 Ca1 2_564 2_564 60.85(6)
V1 O3 Ca1 1_554 2_564 104.69(7)
V2 O3 Ca1 1_554 2_564 43.60(5)
Ca1 O3 Ca1 . 2_564 153.15(7)
Ca1 O3 Ca1 6_656 2_564 85.63(4)
Ca1 O3 Ca1 1_554 2_564 100.18(4)
V2 O4 V2 2_564 . 98.88(9)
V2 O4 V1 2_564 . 132.92(11)
V2 O4 V1 . . 99.20(9)
V2 O4 Ca1 2_564 . 100.83(8)
V2 O4 Ca1 . . 129.47(10)
V1 O4 Ca1 . . 100.33(9)
V2 O4 Ca1 2_564 6_656 58.29(5)
V2 O4 Ca1 . 6_656 132.54(8)
V1 O4 Ca1 . 6_656 77.70(6)
Ca1 O4 Ca1 . 6_656 97.10(6)
V2 O4 Ca1 2_564 1_556 161.82(9)
V2 O4 Ca1 . 1_556 65.62(5)
V1 O4 Ca1 . 1_556 47.01(5)
Ca1 O4 Ca1 . 1_556 96.62(6)
Ca1 O4 Ca1 6_656 1_556 124.55(5)
V2 O4 Ca1 2_564 2_565 63.96(6)
V2 O4 Ca1 . 2_565 43.21(5)
V1 O4 Ca1 . 2_565 104.17(7)
Ca1 O4 Ca1 . 2_565 155.32(7)
Ca1 O4 Ca1 6_656 2_565 90.94(4)
Ca1 O4 Ca1 1_556 2_565 97.90(4)
V2 O4 Ca1 2_564 5_566 90.12(7)
V2 O4 Ca1 . 5_566 37.31(4)
V1 O4 Ca1 . 5_566 128.24(7)
Ca1 O4 Ca1 . 5_566 96.67(6)
Ca1 O4 Ca1 6_656 5_566 147.40(5)
Ca1 O4 Ca1 1_556 5_566 82.80(3)
Ca1 O4 Ca1 2_565 5_566 65.64(3)

loop_
_geom_bond_atom_site_label_1
_geom_bond_atom_site_label_2
_geom_bond_site_symmetry_2
_geom_bond_distance
Ca1 O2 4_546 2.338(2)
Ca1 O2 5_566 2.338(2)
Ca1 O4 . 2.391(2)
Ca1 O4 8_565 2.391(2)
Ca1 O3 8_565 2.428(2)
Ca1 O3 . 2.428(2)
Ca1 O1 6_557 2.535(3)
Ca1 V1 . 3.3608(13)
Ca1 V2 2_564 3.3631(11)
Ca1 V2 7_655 3.3631(11)
Ca1 V1 1_554 3.4235(13)
Ca1 O1 6_556 3.536(3)
Ca1 V2 4_546 3.7301(11)
Ca1 V2 5_566 3.7301(11)
Ca1 V1 6_557 3.7604(14)
Ca1 V2 . 3.9400(10)
Ca1 V2 8_565 3.9400(10)
Ca1 V2 8_564 4.0548(10)
Ca1 V2 1_554 4.0548(10)
Ca1 O2 . 4.122(2)
V1 O1 . 1.619(3)
V1 O3 1_556 1.962(2)
V1 O3 8_566 1.962(2)
V1 O4 8_565 1.972(2)
V1 O4 . 1.972(2)
V1 V2 8_565 2.9958(9)
V1 V2 . 2.9958(9)
V1 Ca1 1_556 3.4235(13)
V1 Ca1 6_657 3.7604(14)
V1 Ca1 6_656 4.3918(15)
V1 Ca1 2_565 5.3492(11)
V2 O2 . 1.616(2)
V2 O4 2_565 1.959(2)
V2 O3 2_565 1.963(2)
V2 O4 . 1.962(2)
V2 O3 1_556 1.971(2)
V2 V2 2_565 2.9782(9)
V2 V2 2_564 2.9781(9)
V2 Ca1 2_565 3.3631(11)
V2 Ca1 5_566 3.7301(11)
V2 Ca1 1_556 4.0548(10)
O1 Ca1 6_657 2.535(3)
O1 Ca1 6_656 3.536(3)
O1 Ca1 1_556 4.554(3)
O2 Ca1 5_566 2.338(2)
O2 Ca1 1_556 4.345(2)
O2 Ca1 2_565 4.362(2)
O3 V2 2_564 1.963(2)
O3 V1 1_554 1.962(2)
O3 V2 1_554 1.971(2)
O3 Ca1 6_656 4.130(2)
O3 Ca1 1_554 4.307(2)
O3 Ca1 2_564 4.504(2)
O4 V2 2_564 1.959(2)
O4 Ca1 6_656 4.367(2)
O4 Ca1 1_556 4.450(2)
O4 Ca1 2_565 4.513(2)
O4 Ca1 5_566 5.096(2)
